data_2216561
loop_
_publ_author_name
'Ghulam Qadeer'
'Nasim Hasan Rama'
'Murat Ta\,s'
'Okan Zafer Ye\,silel'

_publ_section_title
;
 Ethyl 2-(3-methoxyphenyl)acetate
;
_journal_coeditor_code HK2373
_journal_issue 12
_journal_name_full 'Acta Crystallographica Section E'
_journal_page_first o4678
_journal_page_last o4678
_journal_paper_doi 10.1107/S1600536807057479
_journal_volume 63
_journal_year 2007
_chemical_formula_iupac 'C11 H14 O3'
_chemical_formula_moiety 'C11 H14 O3'
_chemical_formula_sum 'C11 H14 O3'
_chemical_formula_weight 194.22
_chemical_melting_point 398.0(10)
_chemical_name_systematic
;
Ethyl 2-(3-methoxyphenyl)acetate
;
_space_group_IT_number 14
_symmetry_cell_setting monoclinic
_symmetry_space_group_name_Hall '-P 2yn'
_symmetry_space_group_name_H-M 'P 1 21/n 1'
_atom_sites_solution_hydrogens geom
_atom_sites_solution_primary direct
_atom_sites_solution_secondary difmap
_audit_creation_method SHELXL-97
_cell_angle_alpha 90.00
_cell_angle_beta 107.70(3)
_cell_angle_gamma 90.00
_cell_formula_units_Z 4
_cell_length_a 14.868(2)
_cell_length_b 4.851(2)
_cell_length_c 15.428(4)
_cell_measurement_reflns_used 1609
_cell_measurement_temperature 294(2)
_cell_measurement_theta_max 23.63
_cell_measurement_theta_min 2.89
_cell_volume 1060.1(6)
_computing_cell_refinement 'SAINT (Bruker, 1999)'
_computing_data_collection 'SMART (Bruker, 1998)'
_computing_data_reduction SAINT
_computing_molecular_graphics 'SHELXTL (Bruker, 1999)'
_computing_publication_material SHELXTL
_computing_structure_refinement 'SHELXL97 (Sheldrick, 1997)'
_computing_structure_solution 'SHELXS97 (Sheldrick, 1997)'
_diffrn_ambient_temperature 294(2)
_diffrn_measured_fraction_theta_full 0.967
_diffrn_measured_fraction_theta_max 0.967
_diffrn_measurement_device_type 'Bruker SMART CCD area-detector diffractometer'
_diffrn_measurement_method '\f and \w scans'
_diffrn_radiation_monochromator graphite
_diffrn_radiation_source 'fine-focus sealed tube'
_diffrn_radiation_type MoK\a
_diffrn_radiation_wavelength 0.71073
_diffrn_reflns_av_R_equivalents 0.0212
_diffrn_reflns_av_sigmaI/netI 0.0210
_diffrn_reflns_limit_h_max 19
_diffrn_reflns_limit_h_min -19
_diffrn_reflns_limit_k_max 6
_diffrn_reflns_limit_k_min -6
_diffrn_reflns_limit_l_max 20
_diffrn_reflns_limit_l_min -20
_diffrn_reflns_number 7468
_diffrn_reflns_theta_full 28.32
_diffrn_reflns_theta_max 28.32
_diffrn_reflns_theta_min 2.28
_exptl_absorpt_coefficient_mu 0.088
_exptl_absorpt_correction_T_max 0.9700
_exptl_absorpt_correction_T_min 0.9603
_exptl_absorpt_correction_type multi-scan
_exptl_absorpt_process_details '(SADABS; Sheldrick, 1996)'
_exptl_crystal_colour colorless
_exptl_crystal_density_diffrn 1.217
_exptl_crystal_density_method 'not measured'
_exptl_crystal_description block
_exptl_crystal_F_000 416
_exptl_crystal_size_max 0.40
_exptl_crystal_size_mid 0.30
_exptl_crystal_size_min 0.30
_refine_diff_density_max 0.600
_refine_diff_density_min -0.565
_refine_ls_extinction_coef 0.8(3)
_refine_ls_extinction_expression Fc^*^=kFc[1+0.001xFc^2^\l^3^/sin(2\q)]^-1/4^
_refine_ls_extinction_method SHELXL
_refine_ls_goodness_of_fit_ref 1.082
_refine_ls_hydrogen_treatment constr
_refine_ls_matrix_type full
_refine_ls_number_parameters 129
_refine_ls_number_reflns 2564
_refine_ls_number_restraints 1
_refine_ls_restrained_S_all 1.595
_refine_ls_R_factor_all 0.1895
_refine_ls_R_factor_gt 0.1453
_refine_ls_shift/su_max 0.090
_refine_ls_shift/su_mean 0.050
_refine_ls_structure_factor_coef Fsqd
_refine_ls_weighting_details 'calc w=1/[\s^2^(Fo^2^)+(0.5000P)^2^] where P=(Fo^2^+2Fc^2^)/3'
_refine_ls_weighting_scheme calc
_refine_ls_wR_factor_gt 0.4838
_refine_ls_wR_factor_ref 0.3454
_reflns_number_gt 1976
_reflns_number_total 2564
_reflns_threshold_expression I>2\s(I)
_cod_data_source_file hk2373.cif
_cod_data_source_block I
_cod_original_sg_symbol_H-M 'P 21/n'
_cod_database_code 2216561

loop_
_symmetry_equiv_pos_as_xyz
'x, y, z'
'-x+1/2, y+1/2, -z+1/2'
'-x, -y, -z'
'x-1/2, -y-1/2, z-1/2'

loop_
_atom_site_type_symbol
_atom_site_label
_atom_site_fract_x
_atom_site_fract_y
_atom_site_fract_z
_atom_site_U_iso_or_equiv
_atom_site_adp_type
_atom_site_calc_flag
_atom_site_refinement_flags
_atom_site_occupancy
O O1 0.38198(14) 0.3166(5) 0.90034(13) 0.0343(12) Uani d D 1
O O2 0.4028(3) 0.4892(10) 0.7460(3) 0.0844(17) Uani d . 1
O O3 0.5735(5) 1.0374(15) 0.6114(5) 0.115(2) Uani d . 1
C C1 0.5010(5) 0.6757(11) 0.8699(4) 0.0728(17) Uani d . 1
H H1A 0.5500 0.5672 0.9119 0.087 Uiso calc R 1
H H1B 0.4778 0.7992 0.9078 0.087 Uiso calc R 1
C C2 0.4286(4) 0.4921(11) 0.8377(4) 0.0729(18) Uani d D 1
C C4 0.3303(5) 0.2921(18) 0.6985(6) 0.087(2) Uani d . 1
H H4A 0.2702 0.3382 0.7073 0.104 Uiso calc R 1
H H4B 0.3478 0.1070 0.7211 0.104 Uiso calc R 1
C C5 0.6666(6) 1.2032(17) 0.8505(8) 0.100(3) Uani d . 1
H H5 0.7092 1.3204 0.8902 0.120 Uiso calc R 1
C C6 0.6564(6) 1.2170(15) 0.7615(7) 0.090(2) Uani d . 1
H H6 0.6929 1.3378 0.7396 0.108 Uiso calc R 1
C C7 0.5393(6) 0.8629(14) 0.7361(5) 0.085(2) Uani d . 1
H H7 0.4965 0.7449 0.6968 0.102 Uiso calc R 1
C C8 0.5514(5) 0.8513(12) 0.8280(5) 0.0758(19) Uani d . 1
C C9 0.6160(6) 1.0213(16) 0.8843(6) 0.092(2) Uani d . 1
H H9 0.6257 1.0133 0.9467 0.111 Uiso calc R 1
C C10 0.5896(5) 1.0460(15) 0.7020(5) 0.083(2) Uani d . 1
C C11 0.3237(7) 0.310(2) 0.6010(6) 0.104(3) Uani d . 1
H H11A 0.2759 0.1855 0.5666 0.156 Uiso calc R 1
H H11B 0.3834 0.2614 0.5932 0.156 Uiso calc R 1
H H11C 0.3075 0.4950 0.5798 0.156 Uiso calc R 1
C C12 0.6114(9) 1.247(2) 0.5697(7) 0.112(3) Uani d . 1
H H12A 0.5923 1.2170 0.5051 0.168 Uiso calc R 1
H H12B 0.6791 1.2428 0.5931 0.168 Uiso calc R 1
H H12C 0.5888 1.4227 0.5824 0.168 Uiso calc R 1

loop_
_atom_site_aniso_label
_atom_site_aniso_U_11
_atom_site_aniso_U_22
_atom_site_aniso_U_33
_atom_site_aniso_U_12
_atom_site_aniso_U_13
_atom_site_aniso_U_23
O1 0.0308(16) 0.0497(17) 0.0225(15) -0.0118(8) 0.0081(10) 0.0106(7)
O2 0.085(3) 0.093(3) 0.072(3) -0.014(2) 0.020(2) 0.0118(19)
O3 0.127(5) 0.130(5) 0.098(4) -0.035(4) 0.047(4) -0.002(3)
C1 0.075(3) 0.076(3) 0.064(3) -0.005(2) 0.016(3) 0.004(2)
C2 0.070(3) 0.077(3) 0.070(4) 0.004(2) 0.019(3) 0.004(2)
C4 0.071(4) 0.111(5) 0.075(4) -0.008(3) 0.018(3) 0.006(3)
C5 0.090(5) 0.092(5) 0.106(6) -0.016(3) 0.012(5) 0.009(4)
C6 0.079(4) 0.081(4) 0.111(6) -0.008(3) 0.031(4) 0.021(4)
C7 0.090(4) 0.086(4) 0.078(4) -0.011(3) 0.023(3) -0.005(3)
C8 0.077(4) 0.071(3) 0.079(4) 0.005(2) 0.023(3) 0.008(2)
C9 0.083(4) 0.097(4) 0.086(5) -0.010(3) 0.009(3) 0.009(3)
C10 0.080(4) 0.088(4) 0.085(4) 0.006(3) 0.032(3) 0.011(3)
C11 0.094(5) 0.136(8) 0.073(5) -0.019(4) 0.011(4) 0.007(4)
C12 0.148(9) 0.108(6) 0.090(5) -0.014(6) 0.051(6) 0.012(5)

loop_
_atom_type_symbol
_atom_type_description
_atom_type_scat_dispersion_real
_atom_type_scat_dispersion_imag
_atom_type_scat_source
C C 0.0033 0.0016 'International Tables Vol C Tables 4.2.6.8 and 6.1.1.4'
H H 0.0000 0.0000 'International Tables Vol C Tables 4.2.6.8 and 6.1.1.4'
O O 0.0106 0.0060 'International Tables Vol C Tables 4.2.6.8 and 6.1.1.4'

loop_
_geom_angle_atom_site_label_1
_geom_angle_atom_site_label_2
_geom_angle_atom_site_label_3
_geom_angle
C2 O2 C4 117.7(5)
C2 C1 C8 133.9(6)
C2 C1 H1A 103.8
C8 C1 H1A 103.7
C2 C1 H1B 103.7
C8 C1 H1B 103.7
H1A C1 H1B 105.4
O2 C2 C1 109.2(5)
O2 C2 O1 126.3(5)
C1 C2 O1 124.4(5)
C10 O3 C12 118.9(7)
O2 C4 C11 106.4(6)
O2 C4 H4A 110.4
C11 C4 H4A 110.5
O2 C4 H4B 110.4
C11 C4 H4B 110.4
H4A C4 H4B 108.6
C6 C5 C9 121.5(8)
C6 C5 H5 119.2
C9 C5 H5 119.2
C5 C6 C10 118.7(7)
C5 C6 H6 120.7
C10 C6 H6 120.6
C10 C7 C8 120.6(7)
C10 C7 H7 119.7
C8 C7 H7 119.7
C9 C8 C7 118.6(7)
C9 C8 C1 116.3(7)
C7 C8 C1 125.1(6)
C8 C9 C5 120.9(8)
C8 C9 H9 119.5
C5 C9 H9 119.6
O3 C10 C7 115.8(7)
O3 C10 C6 124.5(7)
C7 C10 C6 119.7(7)
C4 C11 H11A 109.4
C4 C11 H11B 109.5
H11A C11 H11B 109.5
C4 C11 H11C 109.5
H11A C11 H11C 109.5
H11B C11 H11C 109.5
O3 C12 H12A 109.5
O3 C12 H12B 109.5
H12A C12 H12B 109.5
O3 C12 H12C 109.5
H12A C12 H12C 109.5
H12B C12 H12C 109.5

loop_
_geom_bond_atom_site_label_1
_geom_bond_atom_site_label_2
_geom_bond_distance
O1 C2 1.596(6)
O2 C2 1.348(8)
O2 C4 1.460(9)
C1 C2 1.369(9)
C1 C8 1.414(9)
C1 H1A 0.9700
C1 H1B 0.9700
O3 C10 1.344(10)
O3 C12 1.409(11)
C4 C11 1.480(12)
C4 H4A 0.9700
C4 H4B 0.9700
C5 C6 1.336(14)
C5 C9 1.362(12)
C5 H5 0.9300
C6 C10 1.401(12)
C6 H6 0.9300
C7 C10 1.365(10)
C7 C8 1.376(11)
C7 H7 0.9300
C8 C9 1.360(11)
C9 H9 0.9300
C11 H11A 0.9600
C11 H11B 0.9600
C11 H11C 0.9600
C12 H12A 0.9600
C12 H12B 0.9600
C12 H12C 0.9600

loop_
_geom_hbond_atom_site_label_D
_geom_hbond_atom_site_label_H
_geom_hbond_atom_site_label_A
_geom_hbond_distance_DH
_geom_hbond_distance_HA
_geom_hbond_distance_DA
_geom_hbond_angle_DHA
_geom_hbond_publ_flag
C7 H7 O2 0.93 2.17 2.760(10) 121 yes

loop_
_geom_torsion_atom_site_label_1
_geom_torsion_atom_site_label_2
_geom_torsion_atom_site_label_3
_geom_torsion_atom_site_label_4
_geom_torsion
C4 O2 C2 C1 176.1(5)
C4 O2 C2 O1 -5.2(9)
C8 C1 C2 O2 -0.5(10)
C8 C1 C2 O1 -179.3(6)
C2 O2 C4 C11 -173.6(6)
C9 C5 C6 C10 2.2(13)
C10 C7 C8 C9 -1.5(11)
C10 C7 C8 C1 178.0(7)
C2 C1 C8 C9 175.6(7)
C2 C1 C8 C7 -4.0(12)
C7 C8 C9 C5 1.2(12)
C1 C8 C9 C5 -178.4(8)
C6 C5 C9 C8 -1.6(14)
C12 O3 C10 C7 170.4(8)
C12 O3 C10 C6 -13.0(13)
C8 C7 C10 O3 179.0(7)
C8 C7 C10 C6 2.2(11)
C5 C6 C10 O3 -179.0(8)
C5 C6 C10 C7 -2.5(11)

loop_
_cod_related_entry_id
_cod_related_entry_database
_cod_related_entry_code
1 ChemSpider 2055346
